data_4340229
loop_
_publ_author_name
'Davidson, Matthew G.'
'Jones, Matthew D.'
'Lunn, Matthew D.'
'Mahon, Mary F.'

_publ_section_title
;
 Synthesis and X-ray structures of new titanium(IV) aryloxides and their
 exploitation for the ring opening polymerization of epsilon-caprolactone.
;
_journal_issue 5
_journal_name_full 'Inorganic chemistry'
_journal_page_first 2282
_journal_page_last 2287
_journal_paper_doi 10.1021/ic051708n
_journal_volume 45
_journal_year 2006
_chemical_formula_moiety 'C30 H52 O10 Ti2'
_chemical_formula_sum 'C30 H52 O10 Ti2'
_chemical_formula_weight 668.46
_chemical_name_systematic
; 
 ? 
;
_space_group_IT_number 2
_symmetry_cell_setting triclinic
_symmetry_space_group_name_Hall '-P 1'
_symmetry_space_group_name_H-M 'P -1'
_atom_sites_solution_hydrogens geom
_atom_sites_solution_primary direct
_atom_sites_solution_secondary difmap
_audit_creation_method SHELXL-97
_cell_angle_alpha 97.7370(10)
_cell_angle_beta 108.173(2)
_cell_angle_gamma 102.296(2)
_cell_formula_units_Z 2
_cell_length_a 10.8190(3)
_cell_length_b 12.8070(4)
_cell_length_c 13.7130(5)
_cell_measurement_reflns_used 10843
_cell_measurement_temperature 150(2)
_cell_measurement_theta_max 25.00
_cell_measurement_theta_min 3.77
_cell_volume 1722.01(10)
_computing_cell_refinement 'HKL Scalepack (Otwinski & Minor, 1997)'
_computing_data_collection 'Collect (Nonius BV, 1997-2000)'
_computing_data_reduction 'HKL Denzo & Scalepack (Otwinski & Minor 1997)'
_computing_molecular_graphics 'Ortep-3 for Windows (Farrugia, 1997)'
_computing_publication_material 'WinGX publication routines (Farrugia, 1999)'
_computing_structure_refinement 'SHELXL-97 (Sheldrick, 1997)'
_computing_structure_solution
; 
 SIR97- Altomare A., Burla M.C., Camalli M., Cascarano G.L., Giacovazzo C. , 
 Guagliardi A., Moliterni A.G.G., Polidori G.,Spagna R. 
 (1999) J. Appl. Cryst. 32, 115-119.
;
_diffrn_ambient_temperature 150(2)
_diffrn_measured_fraction_theta_full 0.984
_diffrn_measured_fraction_theta_max 0.984
_diffrn_measurement_device_type 'Nonius Kappa CCD'
_diffrn_measurement_method CCD
_diffrn_radiation_monochromator graphite
_diffrn_radiation_source 'fine-focus sealed tube'
_diffrn_radiation_type MoK\a
_diffrn_radiation_wavelength 0.71073
_diffrn_reflns_av_R_equivalents 0.0625
_diffrn_reflns_av_sigmaI/netI 0.0820
_diffrn_reflns_limit_h_max 12
_diffrn_reflns_limit_h_min -12
_diffrn_reflns_limit_k_max 15
_diffrn_reflns_limit_k_min -15
_diffrn_reflns_limit_l_max 16
_diffrn_reflns_limit_l_min -16
_diffrn_reflns_number 10843
_diffrn_reflns_theta_full 25.00
_diffrn_reflns_theta_max 25.00
_diffrn_reflns_theta_min 3.77
_exptl_absorpt_coefficient_mu 0.514
_exptl_absorpt_correction_T_max 0.9269
_exptl_absorpt_correction_T_min 0.8716
_exptl_absorpt_correction_type none
_exptl_crystal_colour red
_exptl_crystal_density_diffrn 1.289
_exptl_crystal_density_method 'not measured'
_exptl_crystal_description block
_exptl_crystal_F_000 712
_exptl_crystal_size_max 0.28
_exptl_crystal_size_mid 0.20
_exptl_crystal_size_min 0.15
_refine_diff_density_max 0.617
_refine_diff_density_min -0.414
_refine_diff_density_rms 0.067
_refine_ls_extinction_method none
_refine_ls_goodness_of_fit_ref 1.033
_refine_ls_hydrogen_treatment mixed
_refine_ls_matrix_type full
_refine_ls_number_parameters 399
_refine_ls_number_reflns 5964
_refine_ls_number_restraints 0
_refine_ls_restrained_S_all 1.033
_refine_ls_R_factor_all 0.0814
_refine_ls_R_factor_gt 0.0471
_refine_ls_shift/su_max 0.008
_refine_ls_shift/su_mean 0.001
_refine_ls_structure_factor_coef Fsqd
_refine_ls_weighting_details 'calc w=1/[\s^2^(Fo^2^)+(0.0657P)^2^+0.3823P] where P=(Fo^2^+2Fc^2^)/3'
_refine_ls_weighting_scheme calc
_refine_ls_wR_factor_gt 0.1196
_refine_ls_wR_factor_ref 0.1344
_reflns_number_gt 4080
_reflns_number_total 5964
_reflns_threshold_expression >2sigma(I)
_cod_data_source_file ic051708nsi20051004_093209.cif
_cod_data_source_block 1a
_cod_original_sg_symbol_H-M P-1
_cod_database_code 4340229

loop_
_symmetry_equiv_pos_as_xyz
'x, y, z'
'-x, -y, -z'

loop_
_atom_site_label
_atom_site_type_symbol
_atom_site_fract_x
_atom_site_fract_y
_atom_site_fract_z
_atom_site_U_iso_or_equiv
_atom_site_adp_type
_atom_site_occupancy
_atom_site_symmetry_multiplicity
_atom_site_calc_flag
_atom_site_refinement_flags
Ti1 Ti -0.12853(5) 0.52881(4) 0.91562(4) 0.02498(17) Uani 1 1 d .
O2 O -0.23786(19) 0.61464(15) 0.90735(16) 0.0302(5) Uani 1 1 d .
C4 C -0.2772(3) 0.7121(2) 0.8885(3) 0.0354(8) Uani 1 1 d .
H4 H -0.2286 0.7470 0.8450 0.042 Uiso 1 1 calc R
C6 C -0.4284(4) 0.6810(3) 0.8285(3) 0.0526(10) Uani 1 1 d .
H6A H -0.4500 0.6286 0.7626 0.079 Uiso 1 1 calc R
H6B H -0.4563 0.7467 0.8130 0.079 Uiso 1 1 calc R
H6C H -0.4766 0.6476 0.8712 0.079 Uiso 1 1 calc R
C5 C -0.2382(4) 0.7904(3) 0.9926(3) 0.0455(9) Uani 1 1 d .
H5A H -0.2922 0.7595 1.0328 0.068 Uiso 1 1 calc R
H5B H -0.2552 0.8605 0.9802 0.068 Uiso 1 1 calc R
H5C H -0.1421 0.8019 1.0324 0.068 Uiso 1 1 calc R
O1 O 0.0472(2) 0.68490(17) 0.96275(19) 0.0321(5) Uani 1 1 d .
C1 C 0.0895(3) 0.7580(2) 0.9000(3) 0.0375(8) Uani 1 1 d .
H1A H 0.0207 0.7346 0.8273 0.045 Uiso 1 1 calc R
C2 C 0.0936(4) 0.8732(3) 0.9441(3) 0.0560(11) Uani 1 1 d .
H2B H 0.0041 0.8754 0.9456 0.084 Uiso 1 1 calc R
H2A H 0.1191 0.9215 0.8999 0.084 Uiso 1 1 calc R
H2C H 0.1601 0.8978 1.0157 0.084 Uiso 1 1 calc R
C3 C 0.2251(3) 0.7521(3) 0.8926(3) 0.0431(8) Uani 1 1 d .
H3A H 0.2950 0.7775 0.9628 0.065 Uiso 1 1 calc R
H3B H 0.2477 0.7988 0.8462 0.065 Uiso 1 1 calc R
H3C H 0.2202 0.6763 0.8642 0.065 Uiso 1 1 calc R
O3 O -0.24234(19) 0.39549(15) 0.89996(16) 0.0291(5) Uani 1 1 d .
C7 C -0.3828(3) 0.3379(2) 0.8496(2) 0.0329(7) Uani 1 1 d .
H7 H -0.3922 0.2584 0.8491 0.040 Uiso 1 1 calc R
C8 C -0.4330(3) 0.3501(3) 0.7371(3) 0.0416(8) Uani 1 1 d .
H8A H -0.4225 0.4277 0.7358 0.062 Uiso 1 1 calc R
H8B H -0.5286 0.3097 0.7036 0.062 Uiso 1 1 calc R
H8C H -0.3805 0.3207 0.6991 0.062 Uiso 1 1 calc R
C9 C -0.4636(3) 0.3778(3) 0.9126(3) 0.0405(8) Uani 1 1 d .
H9A H -0.4257 0.3704 0.9854 0.061 Uiso 1 1 calc R
H9B H -0.5580 0.3340 0.8815 0.061 Uiso 1 1 calc R
H9C H -0.4591 0.4549 0.9115 0.061 Uiso 1 1 calc R
O5 O -0.11573(19) 0.52244(15) 0.77948(15) 0.0287(5) Uani 1 1 d .
O4 O 0.03578(18) 0.46072(14) 0.93071(15) 0.0246(4) Uani 1 1 d .
C10 C -0.0093(3) 0.4936(2) 0.7625(2) 0.0276(7) Uani 1 1 d .
C11 C 0.0185(3) 0.4960(2) 0.6711(2) 0.0330(7) Uani 1 1 d .
H11 H -0.0398 0.5171 0.6142 0.040 Uiso 1 1 calc R
C12 C 0.1328(3) 0.4673(3) 0.6628(3) 0.0371(8) Uani 1 1 d .
H12 H 0.1521 0.4684 0.5999 0.045 Uiso 1 1 calc R
C13 C 0.2183(3) 0.4372(2) 0.7463(3) 0.0357(8) Uani 1 1 d .
H13 H 0.2966 0.4186 0.7405 0.043 Uiso 1 1 calc R
C14 C 0.1905(3) 0.4339(2) 0.8381(2) 0.0302(7) Uani 1 1 d .
H14 H 0.2494 0.4135 0.8951 0.036 Uiso 1 1 calc R
C15 C 0.0768(3) 0.4605(2) 0.8458(2) 0.0254(6) Uani 1 1 d .
Ti2 Ti -0.38461(5) 0.94674(4) 0.57034(4) 0.02590(17) Uani 1 1 d .
O8 O -0.2843(2) 0.85432(17) 0.57275(17) 0.0364(5) Uani 1 1 d .
C22 C -0.1944(4) 0.7960(3) 0.6237(3) 0.0502(10) Uani 1 1 d .
H22 H -0.1734 0.8216 0.7007 0.060 Uiso 1 1 calc R
C23 C -0.0649(5) 0.8275(4) 0.6072(5) 0.099(2) Uani 1 1 d .
H23A H -0.0807 0.8121 0.5317 0.149 Uiso 1 1 calc R
H23B H -0.0051 0.7855 0.6421 0.149 Uiso 1 1 calc R
H23C H -0.0225 0.9059 0.6368 0.149 Uiso 1 1 calc R
C24 C -0.2593(5) 0.6771(3) 0.5994(4) 0.0770(14) Uani 1 1 d .
H24A H -0.3416 0.6644 0.6170 0.116 Uiso 1 1 calc R
H24B H -0.1968 0.6408 0.6407 0.116 Uiso 1 1 calc R
H24C H -0.2827 0.6473 0.5243 0.116 Uiso 1 1 calc R
O7 O -0.2558(2) 1.07813(16) 0.59737(16) 0.0333(5) Uani 1 1 d .
C19 C -0.1340(3) 1.1167(3) 0.6876(3) 0.0421(8) Uani 1 1 d .
H19 H -0.1186 1.0532 0.7203 0.051 Uiso 1 1 calc R
C20 C -0.1505(4) 1.1989(3) 0.7652(3) 0.0595(11) Uani 1 1 d .
H20A H -0.1687 1.2610 0.7341 0.089 Uiso 1 1 calc R
H20C H -0.0674 1.2243 0.8272 0.089 Uiso 1 1 calc R
H20B H -0.2261 1.1660 0.7860 0.089 Uiso 1 1 calc R
C21 C -0.0174(4) 1.1564(3) 0.6507(3) 0.0554(10) Uani 1 1 d .
H21A H -0.0130 1.0966 0.6003 0.083 Uiso 1 1 calc R
H21B H 0.0674 1.1806 0.7112 0.083 Uiso 1 1 calc R
H21C H -0.0313 1.2177 0.6168 0.083 Uiso 1 1 calc R
O6 O -0.5726(3) 0.81192(17) 0.51190(18) 0.0327(6) Uani 1 1 d .
C16 C -0.6156(3) 0.7311(2) 0.5670(3) 0.0361(8) Uani 1 1 d .
H16 H -0.5407 0.7414 0.6354 0.043 Uiso 1 1 calc R
C18 C -0.6399(4) 0.6176(2) 0.5034(3) 0.0463(9) Uani 1 1 d .
H18A H -0.7180 0.6033 0.4385 0.069 Uiso 1 1 calc R
H18B H -0.6576 0.5631 0.5446 0.069 Uiso 1 1 calc R
H18C H -0.5598 0.6130 0.4859 0.069 Uiso 1 1 calc R
C17 C -0.7393(4) 0.7449(3) 0.5907(3) 0.0494(9) Uani 1 1 d .
H17A H -0.7233 0.8211 0.6253 0.074 Uiso 1 1 calc R
H17B H -0.7578 0.6966 0.6371 0.074 Uiso 1 1 calc R
H17C H -0.8170 0.7259 0.5249 0.074 Uiso 1 1 calc R
O9 O -0.53095(19) 1.03530(14) 0.57482(14) 0.0242(4) Uani 1 1 d .
O10 O -0.38748(19) 0.94830(15) 0.70864(15) 0.0285(5) Uani 1 1 d .
C25 C -0.5599(3) 1.0375(2) 0.6645(2) 0.0256(6) Uani 1 1 d .
C26 C -0.6601(3) 1.0764(2) 0.6850(2) 0.0307(7) Uani 1 1 d .
H26 H -0.7177 1.1045 0.6338 0.037 Uiso 1 1 calc R
C27 C -0.6765(3) 1.0743(3) 0.7811(3) 0.0376(8) Uani 1 1 d .
H27 H -0.7453 1.1016 0.7958 0.045 Uiso 1 1 calc R
C28 C -0.5932(3) 1.0327(3) 0.8560(2) 0.0382(8) Uani 1 1 d .
H28 H -0.6046 1.0324 0.9219 0.046 Uiso 1 1 calc R
C29 C -0.4929(3) 0.9914(2) 0.8345(2) 0.0345(7) Uani 1 1 d .
H29 H -0.4357 0.9631 0.8858 0.041 Uiso 1 1 calc R
C30 C -0.4772(3) 0.9919(2) 0.7391(2) 0.0264(7) Uani 1 1 d .
H1 H 0.104(3) 0.680(3) 1.001(3) 0.033(12) Uiso 1 1 d .
H1B H -0.630(4) 0.818(3) 0.479(3) 0.053(15) Uiso 1 1 d .

loop_
_atom_site_aniso_label
_atom_site_aniso_U_11
_atom_site_aniso_U_22
_atom_site_aniso_U_33
_atom_site_aniso_U_23
_atom_site_aniso_U_13
_atom_site_aniso_U_12
Ti1 0.0213(3) 0.0278(3) 0.0280(3) 0.0069(2) 0.0092(2) 0.0096(2)
O2 0.0272(11) 0.0315(11) 0.0367(12) 0.0102(9) 0.0114(9) 0.0158(9)
C4 0.043(2) 0.0348(18) 0.0393(19) 0.0159(14) 0.0201(16) 0.0183(15)
C6 0.053(2) 0.059(2) 0.048(2) 0.0151(18) 0.0060(18) 0.0353(19)
C5 0.050(2) 0.0362(19) 0.053(2) 0.0047(16) 0.0212(18) 0.0161(16)
O1 0.0298(13) 0.0311(12) 0.0343(13) 0.0117(10) 0.0091(11) 0.0064(10)
C1 0.0359(19) 0.0314(17) 0.045(2) 0.0160(15) 0.0119(15) 0.0063(14)
C2 0.054(2) 0.0332(19) 0.093(3) 0.0215(19) 0.038(2) 0.0133(17)
C3 0.043(2) 0.0372(19) 0.056(2) 0.0174(16) 0.0250(18) 0.0073(15)
O3 0.0220(11) 0.0306(11) 0.0346(12) 0.0071(9) 0.0104(9) 0.0065(8)
C7 0.0221(16) 0.0301(16) 0.0398(19) 0.0040(14) 0.0054(14) 0.0035(13)
C8 0.0349(19) 0.047(2) 0.0374(19) 0.0057(15) 0.0084(15) 0.0081(15)
C9 0.0271(18) 0.052(2) 0.045(2) 0.0112(16) 0.0169(15) 0.0110(15)
O5 0.0234(11) 0.0356(11) 0.0301(11) 0.0098(9) 0.0097(9) 0.0117(9)
O4 0.0227(11) 0.0284(10) 0.0264(11) 0.0085(8) 0.0115(9) 0.0089(8)
C10 0.0219(16) 0.0277(16) 0.0315(17) 0.0072(13) 0.0097(13) 0.0024(12)
C11 0.0295(17) 0.0379(17) 0.0329(18) 0.0099(14) 0.0114(14) 0.0100(14)
C12 0.040(2) 0.0459(19) 0.0314(18) 0.0106(15) 0.0209(15) 0.0104(15)
C13 0.0302(18) 0.0422(19) 0.043(2) 0.0114(15) 0.0218(16) 0.0117(14)
C14 0.0252(16) 0.0319(16) 0.0353(18) 0.0085(13) 0.0109(14) 0.0103(13)
C15 0.0249(16) 0.0241(15) 0.0262(16) 0.0036(12) 0.0107(13) 0.0034(12)
Ti2 0.0275(3) 0.0299(3) 0.0246(3) 0.0089(2) 0.0097(2) 0.0136(2)
O8 0.0410(13) 0.0450(13) 0.0358(12) 0.0157(10) 0.0163(10) 0.0290(10)
C22 0.044(2) 0.050(2) 0.067(3) 0.0230(19) 0.0203(19) 0.0262(18)
C23 0.061(3) 0.102(4) 0.184(6) 0.082(4) 0.071(4) 0.052(3)
C24 0.072(3) 0.052(3) 0.104(4) 0.026(2) 0.014(3) 0.030(2)
O7 0.0275(12) 0.0388(12) 0.0299(12) 0.0104(9) 0.0068(9) 0.0049(9)
C19 0.0275(18) 0.053(2) 0.0377(19) 0.0045(16) 0.0058(15) 0.0059(15)
C20 0.054(2) 0.056(2) 0.052(2) -0.0088(19) 0.0146(19) -0.0022(19)
C21 0.036(2) 0.059(2) 0.068(3) 0.012(2) 0.0178(19) 0.0101(18)
O6 0.0349(15) 0.0284(12) 0.0319(13) 0.0123(10) 0.0083(12) 0.0040(10)
C16 0.047(2) 0.0266(16) 0.0351(18) 0.0139(13) 0.0135(15) 0.0065(14)
C18 0.054(2) 0.0308(18) 0.058(2) 0.0136(16) 0.0261(19) 0.0070(16)
C17 0.061(2) 0.0356(19) 0.063(2) 0.0167(17) 0.036(2) 0.0110(17)
O9 0.0265(11) 0.0263(10) 0.0226(10) 0.0074(8) 0.0099(9) 0.0097(8)
O10 0.0312(12) 0.0337(11) 0.0235(11) 0.0093(9) 0.0092(9) 0.0134(9)
C25 0.0276(16) 0.0237(15) 0.0243(15) 0.0039(12) 0.0094(13) 0.0050(12)
C26 0.0313(18) 0.0331(17) 0.0301(17) 0.0071(13) 0.0112(14) 0.0126(13)
C27 0.039(2) 0.0461(19) 0.0359(19) 0.0086(15) 0.0197(16) 0.0175(15)
C28 0.049(2) 0.0441(19) 0.0285(17) 0.0089(15) 0.0218(16) 0.0142(16)
C29 0.044(2) 0.0348(17) 0.0282(17) 0.0114(13) 0.0122(15) 0.0146(15)
C30 0.0290(16) 0.0240(15) 0.0264(16) 0.0062(12) 0.0105(13) 0.0059(12)

loop_
_atom_type_symbol
_atom_type_description
_atom_type_scat_dispersion_real
_atom_type_scat_dispersion_imag
_atom_type_scat_source
C C 0.0033 0.0016 'International Tables Vol C Tables 4.2.6.8 and 6.1.1.4'
H H 0.0000 0.0000 'International Tables Vol C Tables 4.2.6.8 and 6.1.1.4'
O O 0.0106 0.0060 'International Tables Vol C Tables 4.2.6.8 and 6.1.1.4'
Ti Ti 0.2776 0.4457 'International Tables Vol C Tables 4.2.6.8 and 6.1.1.4'

loop_
_geom_angle_atom_site_label_1
_geom_angle_atom_site_label_2
_geom_angle_atom_site_label_3
_geom_angle
_geom_angle_site_symmetry_1
_geom_angle_site_symmetry_3
O2 Ti1 O3 101.74(9) . .
O2 Ti1 O5 98.59(9) . .
O3 Ti1 O5 102.31(9) . .
O2 Ti1 O4 106.01(8) . 2_567
O3 Ti1 O4 92.39(8) . 2_567
O5 Ti1 O4 148.08(8) . 2_567
O2 Ti1 O4 166.68(9) . .
O3 Ti1 O4 91.58(8) . .
O5 Ti1 O4 78.56(8) . .
O4 Ti1 O4 72.79(8) 2_567 .
O2 Ti1 O1 87.55(9) . .
O3 Ti1 O1 167.69(9) . .
O5 Ti1 O1 84.03(8) . .
O4 Ti1 O1 77.14(8) 2_567 .
O4 Ti1 O1 79.24(8) . .
O2 Ti1 Ti1 141.87(7) . 2_567
O3 Ti1 Ti1 92.45(6) . 2_567
O5 Ti1 Ti1 112.80(6) . 2_567
O4 Ti1 Ti1 37.47(5) 2_567 2_567
O4 Ti1 Ti1 35.32(5) . 2_567
O1 Ti1 Ti1 75.31(6) . 2_567
C4 O2 Ti1 153.5(2) . .
O2 C4 C5 108.9(3) . .
O2 C4 C6 108.6(3) . .
C5 C4 C6 111.9(3) . .
O2 C4 H4 109.1 . .
C5 C4 H4 109.1 . .
C6 C4 H4 109.1 . .
C4 C6 H6A 109.5 . .
C4 C6 H6B 109.5 . .
H6A C6 H6B 109.5 . .
C4 C6 H6C 109.5 . .
H6A C6 H6C 109.5 . .
H6B C6 H6C 109.5 . .
C4 C5 H5A 109.5 . .
C4 C5 H5B 109.5 . .
H5A C5 H5B 109.5 . .
C4 C5 H5C 109.5 . .
H5A C5 H5C 109.5 . .
H5B C5 H5C 109.5 . .
C1 O1 Ti1 130.7(2) . .
C1 O1 H1 109(3) . .
Ti1 O1 H1 111(3) . .
O1 C1 C2 110.0(3) . .
O1 C1 C3 111.7(3) . .
C2 C1 C3 111.0(3) . .
O1 C1 H1A 108.0 . .
C2 C1 H1A 108.0 . .
C3 C1 H1A 108.0 . .
C1 C2 H2B 109.5 . .
C1 C2 H2A 109.5 . .
H2B C2 H2A 109.5 . .
C1 C2 H2C 109.5 . .
H2B C2 H2C 109.5 . .
H2A C2 H2C 109.5 . .
C1 C3 H3A 109.5 . .
C1 C3 H3B 109.5 . .
H3A C3 H3B 109.5 . .
C1 C3 H3C 109.5 . .
H3A C3 H3C 109.5 . .
H3B C3 H3C 109.5 . .
C7 O3 Ti1 139.43(18) . .
O3 C7 C8 110.3(3) . .
O3 C7 C9 109.7(2) . .
C8 C7 C9 112.4(3) . .
O3 C7 H7 108.1 . .
C8 C7 H7 108.1 . .
C9 C7 H7 108.1 . .
C7 C8 H8A 109.5 . .
C7 C8 H8B 109.5 . .
H8A C8 H8B 109.5 . .
C7 C8 H8C 109.5 . .
H8A C8 H8C 109.5 . .
H8B C8 H8C 109.5 . .
C7 C9 H9A 109.5 . .
C7 C9 H9B 109.5 . .
H9A C9 H9B 109.5 . .
C7 C9 H9C 109.5 . .
H9A C9 H9C 109.5 . .
H9B C9 H9C 109.5 . .
C10 O5 Ti1 118.65(18) . .
C15 O4 Ti1 134.62(17) . 2_567
C15 O4 Ti1 112.69(16) . .
Ti1 O4 Ti1 107.21(8) 2_567 .
O5 C10 C11 124.2(3) . .
O5 C10 C15 116.1(3) . .
C11 C10 C15 119.7(3) . .
C10 C11 C12 119.6(3) . .
C10 C11 H11 120.2 . .
C12 C11 H11 120.2 . .
C13 C12 C11 120.2(3) . .
C13 C12 H12 119.9 . .
C11 C12 H12 119.9 . .
C14 C13 C12 120.5(3) . .
C14 C13 H13 119.7 . .
C12 C13 H13 119.7 . .
C15 C14 C13 119.4(3) . .
C15 C14 H14 120.3 . .
C13 C14 H14 120.3 . .
O4 C15 C14 126.1(3) . .
O4 C15 C10 113.3(2) . .
C14 C15 C10 120.6(3) . .
O8 Ti2 O7 100.47(10) . .
O8 Ti2 O10 95.92(9) . .
O7 Ti2 O10 99.03(9) . .
O8 Ti2 O9 110.90(9) . 2_476
O7 Ti2 O9 89.29(8) . 2_476
O10 Ti2 O9 150.03(8) . 2_476
O8 Ti2 O9 169.18(9) . .
O7 Ti2 O9 89.39(8) . .
O10 Ti2 O9 77.99(7) . .
O9 Ti2 O9 73.34(8) 2_476 .
O8 Ti2 O6 91.93(10) . .
O7 Ti2 O6 164.95(9) . .
O10 Ti2 O6 88.03(9) . .
O9 Ti2 O6 78.25(8) 2_476 .
O9 Ti2 O6 79.04(8) . .
O8 Ti2 Ti2 148.18(8) . 2_476
O7 Ti2 Ti2 89.18(6) . 2_476
O10 Ti2 Ti2 112.56(6) . 2_476
O9 Ti2 Ti2 38.36(5) 2_476 2_476
O9 Ti2 Ti2 34.98(5) . 2_476
O6 Ti2 Ti2 75.82(7) . 2_476
C22 O8 Ti2 153.8(2) . .
O8 C22 C23 110.9(3) . .
O8 C22 C24 112.0(3) . .
C23 C22 C24 115.7(4) . .
O8 C22 H22 105.8 . .
C23 C22 H22 105.8 . .
C24 C22 H22 105.8 . .
C22 C23 H23A 109.5 . .
C22 C23 H23B 109.5 . .
H23A C23 H23B 109.5 . .
C22 C23 H23C 109.5 . .
H23A C23 H23C 109.5 . .
H23B C23 H23C 109.5 . .
C22 C24 H24A 109.5 . .
C22 C24 H24B 109.5 . .
H24A C24 H24B 109.5 . .
C22 C24 H24C 109.5 . .
H24A C24 H24C 109.5 . .
H24B C24 H24C 109.5 . .
C19 O7 Ti2 124.79(19) . .
O7 C19 C20 109.7(3) . .
O7 C19 C21 108.3(3) . .
C20 C19 C21 114.9(3) . .
O7 C19 H19 107.9 . .
C20 C19 H19 107.9 . .
C21 C19 H19 107.9 . .
C19 C20 H20A 109.5 . .
C19 C20 H20C 109.5 . .
H20A C20 H20C 109.5 . .
C19 C20 H20B 109.5 . .
H20A C20 H20B 109.5 . .
H20C C20 H20B 109.5 . .
C19 C21 H21A 109.5 . .
C19 C21 H21B 109.5 . .
H21A C21 H21B 109.5 . .
C19 C21 H21C 109.5 . .
H21A C21 H21C 109.5 . .
H21B C21 H21C 109.5 . .
C16 O6 Ti2 127.4(2) . .
C16 O6 H1B 105(4) . .
Ti2 O6 H1B 120(4) . .
O6 C16 C17 111.4(3) . .
O6 C16 C18 109.4(3) . .
C17 C16 C18 111.7(3) . .
O6 C16 H16 108.1 . .
C17 C16 H16 108.1 . .
C18 C16 H16 108.1 . .
C16 C18 H18A 109.5 . .
C16 C18 H18B 109.5 . .
H18A C18 H18B 109.5 . .
C16 C18 H18C 109.5 . .
H18A C18 H18C 109.5 . .
H18B C18 H18C 109.5 . .
C16 C17 H17A 109.5 . .
C16 C17 H17B 109.5 . .
H17A C17 H17B 109.5 . .
C16 C17 H17C 109.5 . .
H17A C17 H17C 109.5 . .
H17B C17 H17C 109.5 . .
C25 O9 Ti2 138.26(17) . 2_476
C25 O9 Ti2 112.46(16) . .
Ti2 O9 Ti2 106.66(8) 2_476 .
C30 O10 Ti2 119.53(17) . .
O9 C25 C26 126.1(3) . .
O9 C25 C30 113.5(3) . .
C26 C25 C30 120.4(3) . .
C25 C26 C27 119.5(3) . .
C25 C26 H26 120.3 . .
C27 C26 H26 120.3 . .
C26 C27 C28 120.5(3) . .
C26 C27 H27 119.7 . .
C28 C27 H27 119.7 . .
C27 C28 C29 120.0(3) . .
C27 C28 H28 120.0 . .
C29 C28 H28 120.0 . .
C30 C29 C28 119.8(3) . .
C30 C29 H29 120.1 . .
C28 C29 H29 120.1 . .
O10 C30 C29 124.2(3) . .
O10 C30 C25 116.1(3) . .
C29 C30 C25 119.7(3) . .

loop_
_geom_bond_atom_site_label_1
_geom_bond_atom_site_label_2
_geom_bond_distance
_geom_bond_site_symmetry_2
Ti1 O2 1.7674(18) .
Ti1 O3 1.822(2) .
Ti1 O5 1.907(2) .
Ti1 O4 2.003(2) 2_567
Ti1 O4 2.1078(18) .
Ti1 O1 2.301(2) .
Ti1 Ti1 3.3097(10) 2_567
O2 C4 1.432(3) .
C4 C5 1.509(5) .
C4 C6 1.519(5) .
C4 H4 1.0000 .
C6 H6A 0.9800 .
C6 H6B 0.9800 .
C6 H6C 0.9800 .
C5 H5A 0.9800 .
C5 H5B 0.9800 .
C5 H5C 0.9800 .
O1 C1 1.451(4) .
O1 H1 0.69(3) .
C1 C2 1.504(4) .
C1 C3 1.518(4) .
C1 H1A 1.0000 .
C2 H2B 0.9800 .
C2 H2A 0.9800 .
C2 H2C 0.9800 .
C3 H3A 0.9800 .
C3 H3B 0.9800 .
C3 H3C 0.9800 .
O3 C7 1.436(3) .
C7 C8 1.509(4) .
C7 C9 1.521(4) .
C7 H7 1.0000 .
C8 H8A 0.9800 .
C8 H8B 0.9800 .
C8 H8C 0.9800 .
C9 H9A 0.9800 .
C9 H9B 0.9800 .
C9 H9C 0.9800 .
O5 C10 1.358(3) .
O4 C15 1.369(3) .
O4 Ti1 2.003(2) 2_567
C10 C11 1.379(4) .
C10 C15 1.409(4) .
C11 C12 1.395(4) .
C11 H11 0.9500 .
C12 C13 1.387(4) .
C12 H12 0.9500 .
C13 C14 1.386(4) .
C13 H13 0.9500 .
C14 C15 1.375(4) .
C14 H14 0.9500 .
Ti2 O8 1.7653(19) .
Ti2 O7 1.850(2) .
Ti2 O10 1.904(2) .
Ti2 O9 1.9820(19) 2_476
Ti2 O9 2.1456(18) .
Ti2 O6 2.208(2) .
Ti2 Ti2 3.3122(9) 2_476
O8 C22 1.421(4) .
C22 C23 1.469(6) .
C22 C24 1.478(5) .
C22 H22 1.0000 .
C23 H23A 0.9800 .
C23 H23B 0.9800 .
C23 H23C 0.9800 .
C24 H24A 0.9800 .
C24 H24B 0.9800 .
C24 H24C 0.9800 .
O7 C19 1.433(4) .
C19 C20 1.473(5) .
C19 C21 1.516(5) .
C19 H19 1.0000 .
C20 H20A 0.9800 .
C20 H20C 0.9800 .
C20 H20B 0.9800 .
C21 H21A 0.9800 .
C21 H21B 0.9800 .
C21 H21C 0.9800 .
O6 C16 1.444(4) .
O6 H1B 0.67(4) .
C16 C17 1.511(5) .
C16 C18 1.515(4) .
C16 H16 1.0000 .
C18 H18A 0.9800 .
C18 H18B 0.9800 .
C18 H18C 0.9800 .
C17 H17A 0.9800 .
C17 H17B 0.9800 .
C17 H17C 0.9800 .
O9 C25 1.359(3) .
O9 Ti2 1.9820(19) 2_476
O10 C30 1.360(3) .
C25 C26 1.372(4) .
C25 C30 1.415(4) .
C26 C27 1.386(4) .
C26 H26 0.9500 .
C27 C28 1.387(4) .
C27 H27 0.9500 .
C28 C29 1.396(4) .
C28 H28 0.9500 .
C29 C30 1.372(4) .
C29 H29 0.9500 .

loop_
_geom_hbond_atom_site_label_D
_geom_hbond_atom_site_label_H
_geom_hbond_atom_site_label_A
_geom_hbond_distance_DH
_geom_hbond_distance_HA
_geom_hbond_distance_DA
_geom_hbond_angle_DHA
_geom_hbond_site_symmetry_A
O1 H1 O3 0.69(3) 2.18(3) 2.834(3) 160(4) 2_567
O6 H1B O7 0.67(4) 2.16(4) 2.761(3) 151(4) 2_476
